data_4083785
loop_
_publ_author_name
'Bernhammer, Jan C.'
'Chong, Ning Xi'
'Jothibasu, Ramasamy'
'Zhou, Binbin'
'Huynh, Han Vinh'

_publ_section_title
;
 Palladium(II) Complexes Bearing an Indazole-Derived N-Heterocyclic
 Carbene and Phosphine Coligands as Catalysts for the Sonogashira
 Coupling and the Hydroamination of Alkynes
;
_journal_name_full Organometallics
_journal_page_first 140627160434001
_journal_paper_doi 10.1021/om500566n
_journal_year 2014
_chemical_formula_sum 'C32 H25 F6 N2 O4 P Pd'
_chemical_formula_weight 752.91
_chemical_name_systematic
; 
 ? 
;
_space_group_crystal_system monoclinic
_space_group_IT_number 14
_space_group_name_Hall '-P 2yn'
_space_group_name_H-M_alt 'P 1 21/n 1'
_symmetry_space_group_name_Hall '-P 2yn'
_symmetry_space_group_name_H-M 'P 1 21/n 1'
_atom_sites_solution_hydrogens geom
_audit_creation_method SHELXL-2013
_cell_angle_alpha 90
_cell_angle_beta 96.812(2)
_cell_angle_gamma 90
_cell_formula_units_Z 4
_cell_length_a 10.7241(8)
_cell_length_b 16.5483(9)
_cell_length_c 17.6106(12)
_cell_measurement_reflns_used 9228
_cell_measurement_temperature 100(2)
_cell_measurement_theta_max 26.92
_cell_measurement_theta_min 2.35
_cell_volume 3103.2(4)
_computing.cell_refinement 'APEX2 v2013.6--2 (Bruker AXS)'
_computing.data_collection 'APEX2 (Bruker AXS)'
_computing.data_reduction 'SAINT V8.32B (Bruker AXS Inc., 2013)'
_computing.molecular_graphics 'Bruker SHELXTL'
_computing.publication_material 'Bruker SHELXTL'
_computing.structure_refinement 'SHELXL--2013 (Sheldrick 2013)'
_computing.structure_solution 'SHELXS--97 (Sheldrick 2008)'

_diffrn_ambient_temperature 100(2)
_diffrn_measured_fraction_theta_full 0.999
_diffrn_measured_fraction_theta_max 0.999
_diffrn_measurement_device_type 'Bruker D8 Venture'
_diffrn_measurement_method '\f and \w scans'
_diffrn_radiation_type MoK\a
_diffrn_radiation_wavelength 0.71073
_diffrn_reflns_av_R_equivalents 0.0939
_diffrn_reflns_av_unetI/netI 0.0612
_diffrn_reflns_Laue_measured_fraction_full 0.999
_diffrn_reflns_Laue_measured_fraction_max 0.999
_diffrn_reflns_limit_h_max 12
_diffrn_reflns_limit_h_min -12
_diffrn_reflns_limit_k_max 19
_diffrn_reflns_limit_k_min -19
_diffrn_reflns_limit_l_max 21
_diffrn_reflns_limit_l_min -21
_diffrn_reflns_number 36428
_diffrn_reflns_point_group_measured_fraction_full 0.999
_diffrn_reflns_point_group_measured_fraction_max 0.999
_diffrn_reflns_theta_full 25.242
_diffrn_reflns_theta_max 25.350
_diffrn_reflns_theta_min 2.274
_diffrn_source 'Sealed Microfocuing Source'
_exptl_absorpt_coefficient_mu 0.726
_exptl_absorpt_correction_T_max 0.7457
_exptl_absorpt_correction_T_min 0.6721
_exptl_absorpt_correction_type multi-scan
_exptl_absorpt_process_details 'Sadabs, (Sheldrick 2012)'
_exptl_crystal_colour Orange
_exptl_crystal_density_diffrn 1.612
_exptl_crystal_density_meas ?
_exptl_crystal_density_method 'Not Measured'
_exptl_crystal_description Block
_exptl_crystal_F_000 1512
_exptl_crystal_size_max 0.36
_exptl_crystal_size_mid 0.24
_exptl_crystal_size_min 0.10
_refine_diff_density_max 0.993
_refine_diff_density_min -0.716
_refine_diff_density_rms 0.097
_refine_ls_extinction_method none
_refine_ls_goodness_of_fit_ref 1.029
_refine_ls_hydrogen_treatment constr
_refine_ls_matrix_type full
_refine_ls_number_parameters 477
_refine_ls_number_reflns 5669
_refine_ls_number_restraints 356
_refine_ls_restrained_S_all 1.016
_refine_ls_R_factor_all 0.0653
_refine_ls_R_factor_gt 0.0446
_refine_ls_shift/su_max 0.001
_refine_ls_shift/su_mean 0.000
_refine_ls_structure_factor_coef Fsqd
_refine_ls_weighting_details 'w=1/[\s^2^(Fo^2^)+(0.0239P)^2^+9.1093P] where P=(Fo^2^+2Fc^2^)/3'
_refine_ls_weighting_scheme calc
_refine_ls_wR_factor_gt 0.0953
_refine_ls_wR_factor_ref 0.1018
_reflns_Friedel_coverage 0.000
_reflns_number_gt 4436
_reflns_number_total 5669
_reflns_threshold_expression 'I > 2\s(I)'
_cod_data_source_file om500566n_si_002.cif
_cod_data_source_block D660
_cod_depositor_comments
;
The following automatic conversions were performed:

'_exptl_absorpt_correction_type' value 'Multi-scan' changed to
'multi-scan' according to
/usr/data/users/saulius/crontab/automatic-downloads/rss-feeds/ACS/lib/dictionaries/cif_core.dic
dictionary named 'cif_core.dic' version 2.4.2 from 2011-04-26.

Automatic conversion script
Id: cif_fix_values 2281 2013-09-26 08:29:07Z andrius 

The following automatic conversions were performed:

'_exptl_crystal_density_meas' value 'Not Measured' was changed to '?'
- the value is perceived as not measured.

Automatic conversion script
Id: cif_fix_values 3008 2015-01-20 13:52:24Z robertas 
;
_cod_database_code 4083785
_shelx_space_group_comment
; 
The symmetry employed for this shelxl refinement is uniquely defined 
by the following loop, which should always be used as a source of 
symmetry information in preference to the above space-group names. 
They are only intended as comments. 
;
_computing.bruker_data_scaling 'SADABS V2012/1 (Bruker AXS Inc.)'

_shelxl_version_number 2013-3

loop_
_space_group_symop_operation_xyz
'x, y, z'
'-x+1/2, y+1/2, -z+1/2'
'-x, -y, -z'
'x-1/2, -y-1/2, z-1/2'

loop_
_atom_site_label
_atom_site_type_symbol
_atom_site_fract_x
_atom_site_fract_y
_atom_site_fract_z
_atom_site_U_iso_or_equiv
_atom_site_adp_type
_atom_site_occupancy
_atom_site_site_symmetry_order
_atom_site_calc_flag
_atom_site_refinement_flags_posn
_atom_site_refinement_flags_adp
_atom_site_refinement_flags_occupancy
_atom_site_disorder_assembly
_atom_site_disorder_group
C1X C 0.2584(4) 0.8134(2) 0.55420(13) 0.0291(7) Uani 0.481(11) 1 d DG U P A 2
C2X C 0.1686(3) 0.81204(18) 0.60499(16) 0.0304(7) Uani 0.481(11) 1 d G U P A 2
H2X H 0.0830 0.8021 0.5867 0.036 Uiso 0.481(11) 1 calc R U P A 2
C3X C 0.2040(4) 0.8252(2) 0.68250(15) 0.0312(7) Uani 0.481(11) 1 d G U P A 2
H3X H 0.1426 0.8243 0.7172 0.037 Uiso 0.481(11) 1 calc R U P A 2
C4X C 0.3292(5) 0.8397(4) 0.70923(13) 0.0310(8) Uani 0.481(11) 1 d G U P A 2
H4X H 0.3534 0.8487 0.7622 0.037 Uiso 0.481(11) 1 calc R U P A 2
C5X C 0.4190(4) 0.8410(5) 0.65844(19) 0.0307(8) Uani 0.481(11) 1 d G U P A 2
H5X H 0.5046 0.8509 0.6767 0.037 Uiso 0.481(11) 1 calc R U P A 2
C6X C 0.3836(4) 0.8279(4) 0.58093(18) 0.0300(8) Uani 0.481(11) 1 d G U P A 2
H6X H 0.4450 0.8288 0.5462 0.036 Uiso 0.481(11) 1 calc R U P A 2
C1C C 0.2378(4) 0.8223(2) 0.55186(13) 0.0291(7) Uani 0.519(11) 1 d DG U P A 1
C2C C 0.1495(3) 0.8084(2) 0.60215(17) 0.0303(7) Uani 0.519(11) 1 d G U P A 1
H2C H 0.0701 0.7860 0.5839 0.036 Uiso 0.519(11) 1 calc R U P A 1
C3C C 0.1775(4) 0.8272(2) 0.67920(16) 0.0314(7) Uani 0.519(11) 1 d G U P A 1
H3C H 0.1172 0.8177 0.7136 0.038 Uiso 0.519(11) 1 calc R U P A 1
C4C C 0.2938(6) 0.8601(3) 0.70596(14) 0.0311(8) Uani 0.519(11) 1 d G U P A 1
H4C H 0.3130 0.8729 0.7586 0.037 Uiso 0.519(11) 1 calc R U P A 1
C5C C 0.3821(6) 0.8740(4) 0.65566(18) 0.0307(8) Uani 0.519(11) 1 d G U P A 1
H5C H 0.4615 0.8964 0.6739 0.037 Uiso 0.519(11) 1 calc R U P A 1
C6C C 0.3540(5) 0.8552(4) 0.57861(16) 0.0296(8) Uani 0.519(11) 1 d G U P A 1
H6C H 0.4143 0.8647 0.5442 0.036 Uiso 0.519(11) 1 calc R U P A 1
C12 C 0.5722(6) 0.9059(3) 0.1963(3) 0.0556(10) Uani 0.625(5) 1 d D U P B 1
F4 F 0.6835(7) 0.8690(3) 0.2110(4) 0.0543(12) Uani 0.625(5) 1 d D U P B 1
F5 F 0.5355(5) 0.8977(3) 0.1211(3) 0.0588(12) Uani 0.625(5) 1 d D U P B 1
F6 F 0.5918(5) 0.9847(3) 0.2089(4) 0.0601(11) Uani 0.625(5) 1 d D U P B 1
C12A C 0.5930(7) 0.9143(4) 0.2194(5) 0.0560(11) Uani 0.375(5) 1 d D U P B 2
F4A F 0.6781(11) 0.8547(5) 0.2194(7) 0.0524(14) Uani 0.375(5) 1 d D U P B 2
F5A F 0.5705(9) 0.9402(6) 0.1467(5) 0.0610(12) Uani 0.375(5) 1 d D U P B 2
F6A F 0.6520(9) 0.9757(4) 0.2591(5) 0.0570(14) Uani 0.375(5) 1 d D U P B 2
Pd1 Pd 0.35663(3) 0.84139(2) 0.38233(2) 0.01837(10) Uani 1 1 d . . . . .
P1 P 0.21119(11) 0.79493(6) 0.45181(7) 0.0236(3) Uani 1 1 d D . . . .
O1 O 0.4955(3) 0.88393(18) 0.31878(18) 0.0295(7) Uani 1 1 d . . . . .
O2 O 0.3821(4) 0.8475(2) 0.2077(2) 0.0503(10) Uani 1 1 d . . . . .
O3 O 0.4819(3) 0.75871(17) 0.43896(16) 0.0267(7) Uani 1 1 d . . . . .
O4 O 0.5218(3) 0.68903(19) 0.33460(18) 0.0328(8) Uani 1 1 d . . . . .
N1 N 0.1549(3) 0.9253(2) 0.2833(2) 0.0255(8) Uani 1 1 d . . . . .
N2 N 0.1008(3) 0.9993(2) 0.2665(2) 0.0309(9) Uani 1 1 d . . . . .
C1 C 0.2462(4) 0.9285(2) 0.3413(2) 0.0198(9) Uani 1 1 d . . . . .
C2 C 0.2511(4) 1.0117(2) 0.3639(2) 0.0195(9) Uani 1 1 d . . . . .
C3 C 0.3234(4) 1.0526(3) 0.4232(3) 0.0244(10) Uani 1 1 d . . . . .
H3 H 0.3845 1.0249 0.4570 0.029 Uiso 1 1 calc R U . . .
C4 C 0.3038(4) 1.1337(3) 0.4312(3) 0.0286(10) Uani 1 1 d . . . . .
H4 H 0.3502 1.1623 0.4719 0.034 Uiso 1 1 calc R U . . .
C5 C 0.2152(4) 1.1756(3) 0.3795(3) 0.0284(10) Uani 1 1 d . . . . .
H5 H 0.2058 1.2322 0.3855 0.034 Uiso 1 1 calc R U . . .
C6 C 0.1439(4) 1.1379(3) 0.3222(3) 0.0290(10) Uani 1 1 d . . . . .
H6 H 0.0855 1.1668 0.2875 0.035 Uiso 1 1 calc R U . . .
C7 C 0.1597(4) 1.0542(3) 0.3157(2) 0.0248(10) Uani 1 1 d . . . . .
C8 C -0.0039(6) 0.9937(3) 0.2063(4) 0.071(2) Uani 1 1 d . . . . .
H8A H 0.0077 1.0307 0.1635 0.085 Uiso 1 1 calc R U . . .
H8B H -0.0842 1.0066 0.2260 0.085 Uiso 1 1 calc R U . . .
C9 C -0.0011(5) 0.9098(3) 0.1819(3) 0.0422(13) Uani 1 1 d . . . . .
H9A H 0.0194 0.9073 0.1286 0.051 Uiso 1 1 calc R U . . .
H9B H -0.0851 0.8853 0.1832 0.051 Uiso 1 1 calc R U . . .
C10 C 0.0945(5) 0.8627(3) 0.2328(3) 0.0422(13) Uani 1 1 d . . . . .
H10A H 0.0540 0.8212 0.2622 0.051 Uiso 1 1 calc R U . . .
H10B H 0.1556 0.8362 0.2030 0.051 Uiso 1 1 calc R U . . .
C11 C 0.4732(5) 0.8764(3) 0.2467(3) 0.0381(13) Uani 1 1 d D . . . .
C13 C 0.5309(4) 0.7033(3) 0.4026(3) 0.0254(10) Uani 1 1 d . . . . .
C14 C 0.6111(5) 0.6445(3) 0.4554(3) 0.0426(13) Uani 1 1 d . . . . .
C1A C 0.0494(4) 0.8266(3) 0.4281(3) 0.0305(11) Uani 1 1 d . . . . .
C2A C 0.0187(4) 0.9087(3) 0.4356(3) 0.0294(11) Uani 1 1 d . . . . .
H2A H 0.0822 0.9457 0.4553 0.035 Uiso 1 1 calc R U . . .
C3A C -0.1020(5) 0.9365(3) 0.4148(3) 0.0402(13) Uani 1 1 d . . . . .
H3A H -0.1203 0.9923 0.4196 0.048 Uiso 1 1 calc R U . . .
C4A C -0.1963(5) 0.8836(4) 0.3872(4) 0.0566(17) Uani 1 1 d . . . . .
H4A H -0.2797 0.9024 0.3736 0.068 Uiso 1 1 calc R U . . .
C5A C -0.1673(5) 0.8030(4) 0.3798(4) 0.0635(19) Uani 1 1 d . . . . .
H5A H -0.2314 0.7665 0.3600 0.076 Uiso 1 1 calc R U . . .
C6A C -0.0466(5) 0.7739(3) 0.4006(3) 0.0460(14) Uani 1 1 d . . . . .
H6A H -0.0296 0.7179 0.3960 0.055 Uiso 1 1 calc R U . . .
C1B C 0.2071(5) 0.6862(3) 0.4407(3) 0.0301(11) Uani 1 1 d . . . . .
C2B C 0.2060(5) 0.6541(3) 0.3676(3) 0.0355(11) Uani 1 1 d . . . . .
H2B H 0.2121 0.6891 0.3254 0.043 Uiso 1 1 calc R U . . .
C3B C 0.1961(5) 0.5720(3) 0.3562(3) 0.0430(13) Uani 1 1 d . . . . .
H3B H 0.1920 0.5505 0.3059 0.052 Uiso 1 1 calc R U . . .
C4B C 0.1922(6) 0.5204(3) 0.4182(3) 0.0479(14) Uani 1 1 d . . . . .
H4B H 0.1869 0.4637 0.4103 0.057 Uiso 1 1 calc R U . . .
C5B C 0.1961(6) 0.5513(3) 0.4901(3) 0.0537(16) Uani 1 1 d . . . . .
H5B H 0.1933 0.5160 0.5324 0.064 Uiso 1 1 calc R U . . .
C6B C 0.2040(5) 0.6344(3) 0.5020(3) 0.0425(13) Uani 1 1 d . . . . .
H6B H 0.2073 0.6555 0.5524 0.051 Uiso 1 1 calc R U . . .
F1 F 0.6592(4) 0.67532(18) 0.5212(2) 0.0723(12) Uani 1 1 d . . . . .
F2 F 0.5447(3) 0.58109(17) 0.47114(19) 0.0594(9) Uani 1 1 d . . . . .
F3 F 0.7073(3) 0.6158(2) 0.4208(2) 0.0739(11) Uani 1 1 d . . . . .

loop_
_atom_site_aniso_label
_atom_site_aniso_U_11
_atom_site_aniso_U_22
_atom_site_aniso_U_33
_atom_site_aniso_U_23
_atom_site_aniso_U_13
_atom_site_aniso_U_12
C1X 0.0319(17) 0.0287(16) 0.0292(14) -0.0064(13) 0.0140(13) -0.0020(13)
C2X 0.0328(17) 0.0304(15) 0.0304(14) -0.0053(13) 0.0139(13) -0.0017(13)
C3X 0.0339(17) 0.0314(15) 0.0307(14) -0.0058(13) 0.0144(14) -0.0012(14)
C4X 0.0342(17) 0.0311(16) 0.0299(14) -0.0073(14) 0.0136(14) -0.0010(14)
C5X 0.0334(17) 0.0311(17) 0.0298(14) -0.0080(14) 0.0134(14) -0.0016(14)
C6X 0.0324(17) 0.0302(16) 0.0296(14) -0.0075(14) 0.0135(14) -0.0021(14)
C1C 0.0317(17) 0.0287(15) 0.0292(14) -0.0063(13) 0.0136(13) -0.0019(13)
C2C 0.0327(16) 0.0303(15) 0.0303(14) -0.0053(13) 0.0140(13) -0.0018(13)
C3C 0.0343(17) 0.0316(15) 0.0309(14) -0.0061(13) 0.0142(13) -0.0014(13)
C4C 0.0343(17) 0.0315(16) 0.0300(14) -0.0074(13) 0.0139(14) -0.0008(14)
C5C 0.0335(17) 0.0311(17) 0.0296(14) -0.0082(14) 0.0133(14) -0.0016(14)
C6C 0.0323(17) 0.0298(16) 0.0293(14) -0.0078(14) 0.0139(14) -0.0019(14)
C12 0.077(2) 0.0386(18) 0.060(2) 0.0104(18) 0.043(2) 0.0077(17)
F4 0.070(2) 0.044(2) 0.057(2) 0.0111(19) 0.043(2) 0.0078(19)
F5 0.083(3) 0.047(2) 0.054(2) 0.010(2) 0.038(2) 0.009(2)
F6 0.081(2) 0.0355(19) 0.073(3) 0.0107(19) 0.044(2) -0.0030(19)
C12A 0.077(2) 0.0391(19) 0.060(2) 0.0106(18) 0.043(2) 0.0069(18)
F4A 0.071(3) 0.039(3) 0.056(3) 0.012(2) 0.044(2) 0.010(2)
F5A 0.081(2) 0.046(2) 0.064(2) 0.015(2) 0.041(2) 0.006(2)
F6A 0.076(3) 0.035(2) 0.069(3) 0.011(2) 0.045(3) 0.000(2)
Pd1 0.01872(17) 0.01781(16) 0.01813(17) -0.00194(14) 0.00030(11) 0.00123(14)
P1 0.0282(6) 0.0186(6) 0.0245(6) -0.0022(5) 0.0054(5) -0.0017(5)
O1 0.0275(17) 0.0287(17) 0.0339(19) -0.0058(14) 0.0109(15) -0.0038(13)
O2 0.075(3) 0.049(2) 0.0271(19) -0.0016(18) 0.0053(19) 0.010(2)
O3 0.0329(18) 0.0230(16) 0.0220(16) -0.0053(13) -0.0057(14) 0.0097(13)
O4 0.0376(19) 0.0304(17) 0.0293(19) -0.0101(14) 0.0002(15) 0.0036(14)
N1 0.030(2) 0.0180(18) 0.026(2) -0.0005(16) -0.0060(17) -0.0005(15)
N2 0.030(2) 0.022(2) 0.036(2) 0.0040(17) -0.0140(18) -0.0015(16)
C1 0.016(2) 0.021(2) 0.022(2) 0.0005(18) -0.0008(17) -0.0030(16)
C2 0.013(2) 0.022(2) 0.024(2) 0.0004(18) 0.0022(17) 0.0021(16)
C3 0.017(2) 0.028(2) 0.028(2) 0.0006(19) 0.0008(18) 0.0017(18)
C4 0.026(2) 0.029(2) 0.031(3) -0.007(2) 0.005(2) -0.0002(19)
C5 0.022(2) 0.025(2) 0.039(3) -0.003(2) 0.007(2) 0.0011(18)
C6 0.027(2) 0.021(2) 0.038(3) 0.005(2) -0.001(2) 0.0044(18)
C7 0.022(2) 0.026(2) 0.025(2) 0.0000(19) -0.0017(19) -0.0047(18)
C8 0.069(4) 0.040(3) 0.086(5) 0.002(3) -0.060(4) -0.008(3)
C9 0.047(3) 0.039(3) 0.036(3) -0.010(2) -0.014(2) 0.001(2)
C10 0.047(3) 0.028(3) 0.044(3) 0.000(2) -0.024(3) -0.008(2)
C11 0.051(3) 0.020(2) 0.049(4) 0.009(2) 0.027(3) 0.014(2)
C13 0.021(2) 0.021(2) 0.031(3) -0.005(2) -0.006(2) -0.0025(18)
C14 0.040(3) 0.031(3) 0.051(3) -0.016(2) -0.020(3) 0.008(2)
C1A 0.022(2) 0.031(3) 0.040(3) -0.001(2) 0.008(2) -0.0103(19)
C2A 0.023(2) 0.032(3) 0.035(3) -0.002(2) 0.010(2) -0.0046(19)
C3A 0.030(3) 0.051(3) 0.042(3) -0.004(3) 0.014(2) 0.006(2)
C4A 0.021(3) 0.085(5) 0.067(4) -0.023(4) 0.015(3) 0.003(3)
C5A 0.025(3) 0.084(5) 0.085(5) -0.022(4) 0.018(3) -0.027(3)
C6A 0.038(3) 0.046(3) 0.056(4) -0.010(3) 0.014(3) -0.017(3)
C1B 0.043(3) 0.020(2) 0.027(3) -0.0030(19) 0.004(2) -0.0018(19)
C2B 0.055(3) 0.025(2) 0.027(3) 0.000(2) 0.008(2) -0.005(2)
C3B 0.072(4) 0.026(3) 0.032(3) -0.011(2) 0.010(3) -0.007(2)
C4B 0.078(4) 0.021(3) 0.046(3) -0.005(2) 0.012(3) 0.000(3)
C5B 0.103(5) 0.018(3) 0.041(3) 0.010(2) 0.012(3) 0.005(3)
C6B 0.077(4) 0.028(3) 0.023(3) -0.001(2) 0.007(3) 0.003(2)
F1 0.100(3) 0.0338(18) 0.067(2) -0.0163(16) -0.059(2) 0.0201(17)
F2 0.075(2) 0.0309(16) 0.065(2) 0.0158(16) -0.0228(18) -0.0117(16)
F3 0.058(2) 0.062(2) 0.100(3) 0.005(2) -0.001(2) 0.0396(19)

loop_
_atom_type_symbol
_atom_type_description
_atom_type_scat_dispersion_real
_atom_type_scat_dispersion_imag
_atom_type_scat_source
C C 0.0033 0.0016 'International Tables Vol C Tables 4.2.6.8 and 6.1.1.4'
H H 0.0000 0.0000 'International Tables Vol C Tables 4.2.6.8 and 6.1.1.4'
O O 0.0106 0.0060 'International Tables Vol C Tables 4.2.6.8 and 6.1.1.4'
F F 0.0171 0.0103 'International Tables Vol C Tables 4.2.6.8 and 6.1.1.4'
P P 0.1023 0.0942 'International Tables Vol C Tables 4.2.6.8 and 6.1.1.4'
Pd Pd -0.9988 1.0072 'International Tables Vol C Tables 4.2.6.8 and 6.1.1.4'
N N 0.0061 0.0033 'International Tables Vol C Tables 4.2.6.8 and 6.1.1.4'

loop_
_geom_angle_atom_site_label_1
_geom_angle_atom_site_label_2
_geom_angle_atom_site_label_3
_geom_angle
C2X C1X C6X 120.0
C2X C1X P1 119.80(17)
C6X C1X P1 120.20(17)
C3X C2X C1X 120.0
C2X C3X C4X 120.0
C3X C4X C5X 120.0
C4X C5X C6X 120.0
C5X C6X C1X 120.0
C2C C1C C6C 120.0
C2C C1C P1 122.58(17)
C6C C1C P1 117.35(17)
C3C C2C C1C 120.0
C2C C3C C4C 120.0
C5C C4C C3C 120.0
C6C C5C C4C 120.0
C5C C6C C1C 120.0
F6 C12 F4 107.1(4)
F6 C12 F5 106.6(4)
F4 C12 F5 107.1(4)
F6 C12 C11 108.6(4)
F4 C12 C11 113.8(6)
F5 C12 C11 113.3(5)
F4A C12A F5A 106.2(4)
F4A C12A F6A 106.0(4)
F5A C12A F6A 105.9(4)
F4A C12A C11 106.8(8)
F5A C12A C11 111.2(6)
F6A C12A C11 119.9(7)
C1 Pd1 O3 172.12(14)
C1 Pd1 O1 89.56(15)
O3 Pd1 O1 91.01(12)
C1 Pd1 P1 91.42(12)
O3 Pd1 P1 87.95(9)
O1 Pd1 P1 178.91(10)
C1C P1 C1B 110.7(2)
C1C P1 C1A 100.8(2)
C1B P1 C1A 104.6(2)
C1B P1 C1X 105.7(2)
C1A P1 C1X 108.8(2)
C1C P1 Pd1 114.10(12)
C1B P1 Pd1 107.03(16)
C1A P1 Pd1 119.09(16)
C1X P1 Pd1 110.58(11)
C11 O1 Pd1 116.2(3)
C13 O3 Pd1 121.0(3)
C1 N1 N2 112.6(3)
C1 N1 C10 136.6(4)
N2 N1 C10 110.8(3)
C7 N2 N1 107.9(3)
C7 N2 C8 140.3(4)
N1 N2 C8 111.7(4)
N1 C1 C2 104.5(3)
N1 C1 Pd1 128.0(3)
C2 C1 Pd1 127.4(3)
C3 C2 C7 119.6(4)
C3 C2 C1 132.1(4)
C7 C2 C1 108.3(4)
C4 C3 C2 118.2(4)
C3 C4 C5 120.9(4)
C6 C5 C4 122.3(4)
C5 C6 C7 117.1(4)
N2 C7 C6 131.4(4)
N2 C7 C2 106.8(4)
C6 C7 C2 121.8(4)
N2 C8 C9 103.6(4)
C8 C9 C10 110.9(4)
N1 C10 C9 102.6(4)
O2 C11 O1 130.0(5)
O2 C11 C12 111.0(5)
O1 C11 C12 119.0(5)
O2 C11 C12A 128.1(6)
O1 C11 C12A 101.8(5)
O4 C13 O3 130.6(4)
O4 C13 C14 116.6(4)
O3 C13 C14 112.8(4)
F1 C14 F2 106.9(5)
F1 C14 F3 107.1(4)
F2 C14 F3 106.1(4)
F1 C14 C13 114.9(4)
F2 C14 C13 110.8(4)
F3 C14 C13 110.7(5)
C6A C1A C2A 117.8(4)
C6A C1A P1 123.2(4)
C2A C1A P1 119.0(3)
C3A C2A C1A 121.2(4)
C2A C3A C4A 120.4(5)
C5A C4A C3A 118.8(5)
C4A C5A C6A 121.6(5)
C5A C6A C1A 120.1(5)
C6B C1B C2B 119.2(4)
C6B C1B P1 122.3(4)
C2B C1B P1 118.5(3)
C3B C2B C1B 120.3(4)
C2B C3B C4B 120.0(5)
C5B C4B C3B 120.0(5)
C4B C5B C6B 120.3(5)
C1B C6B C5B 120.1(5)

loop_
_geom_bond_atom_site_label_1
_geom_bond_atom_site_label_2
_geom_bond_distance
C1X C2X 1.3900
C1X C6X 1.3900
C1X P1 1.840(3)
C2X C3X 1.3900
C3X C4X 1.3900
C4X C5X 1.3900
C5X C6X 1.3900
C1C C2C 1.3900
C1C C6C 1.3900
C1C P1 1.809(2)
C2C C3C 1.3900
C3C C4C 1.3900
C4C C5C 1.3900
C5C C6C 1.3900
C12 F6 1.335(4)
C12 F4 1.339(4)
C12 F5 1.342(4)
C12 C11 1.542(8)
C12A F4A 1.345(5)
C12A F5A 1.345(4)
C12A F6A 1.347(4)
C12A C11 1.556(8)
Pd1 C1 1.949(4)
Pd1 O3 2.086(3)
Pd1 O1 2.088(3)
Pd1 P1 2.2302(12)
P1 C1B 1.810(4)
P1 C1A 1.813(5)
O1 C11 1.269(6)
O2 C11 1.224(7)
O3 C13 1.268(5)
O4 C13 1.213(5)
N1 C1 1.330(5)
N1 N2 1.372(5)
N1 C10 1.464(6)
N2 C7 1.359(5)
N2 C8 1.453(6)
C1 C2 1.433(6)
C2 C3 1.400(6)
C2 C7 1.406(6)
C3 C4 1.368(6)
C4 C5 1.416(6)
C5 C6 1.345(6)
C6 C7 1.402(6)
C8 C9 1.454(7)
C9 C10 1.498(7)
C13 C14 1.537(6)
C14 F1 1.314(6)
C14 F2 1.316(6)
C14 F3 1.346(6)
C1A C6A 1.392(6)
C1A C2A 1.408(6)
C2A C3A 1.382(7)
C3A C4A 1.382(8)
C4A C5A 1.379(9)
C5A C6A 1.389(8)
C1B C6B 1.382(6)
C1B C2B 1.391(6)
C2B C3B 1.376(6)
C3B C4B 1.390(7)
C4B C5B 1.363(7)
C5B C6B 1.392(7)
